data_7041941
loop_
_publ_author_name
'Yagishita, Sadahiro'
'Himegi, Akiko'
'Kanazashi, Ken'
'Ohishi, Tomomi'
'Ishikawa, Ryuta'
'Hamaguchi, Tomohiko'
'Kawata, Satoshi'

_publ_section_title
;
 Structural transformations of layered structures constructed from
 Cu(ii)-chloranilate monomer compounds.
;
_journal_issue 9
_journal_name_full 'Dalton transactions (Cambridge, England : 2003)'
_journal_page_first 2966
_journal_page_last 2973
_journal_paper_doi 10.1039/c6dt04867f
_journal_volume 46
_journal_year 2017
_chemical_formula_moiety {(Hha)2[Cu(CA)2(EtOH)2]}n
_chemical_formula_sum 'C28 H44 Cl4 Cu N2 O10'
_chemical_formula_weight 773.99
_space_group_crystal_system monoclinic
_space_group_IT_number 12
_space_group_name_Hall '-C 2y'
_space_group_name_H-M_alt 'C 1 2/m 1'
_symmetry_space_group_name_Hall '-C 2y'
_symmetry_space_group_name_H-M 'C 1 2/m 1'
_atom_sites_solution_hydrogens geom
_audit_creation_method SHELXL-2016/6
_audit_update_record
;
2017-01-23 deposited with the CCDC.
2017-02-06 downloaded from the CCDC.
;
_cell_angle_alpha 90
_cell_angle_beta 91.283(5)
_cell_angle_gamma 90
_cell_formula_units_Z 2
_cell_length_a 9.8642(19)
_cell_length_b 16.051(3)
_cell_length_c 11.379(2)
_cell_measurement_reflns_used 8077
_cell_measurement_temperature 293(2)
_cell_measurement_theta_max 27.92
_cell_measurement_theta_min 3.04
_cell_volume 1801.2(6)
_computing_cell_refinement PROCESS-AUTO
_computing_data_collection PROCESS-AUTO
_computing_data_reduction PROCESS-AUTO
_computing_molecular_graphics 'CrystalStructure 4.2 (Rigaku, 2015)'
_computing_publication_material 'CrystalStructure 4.2 (Rigaku, 2015)'
_computing_structure_refinement 'SHELXL-2016/6 (Sheldrick, 2016)'
_computing_structure_solution 'Superflip (Palatinus, et al., 2007)'
_diffrn_ambient_temperature 293(2)
_diffrn_detector_area_resol_mean 7.143
_diffrn_measured_fraction_theta_full 0.996
_diffrn_measured_fraction_theta_max 0.997
_diffrn_measurement_device_type 'Rigaku Saturn70'
_diffrn_measurement_method \w
_diffrn_radiation_type MoK\a
_diffrn_radiation_wavelength 0.71075
_diffrn_reflns_av_R_equivalents 0.0738
_diffrn_reflns_av_unetI/netI 0.0525
_diffrn_reflns_Laue_measured_fraction_full 0.996
_diffrn_reflns_Laue_measured_fraction_max 0.997
_diffrn_reflns_limit_h_max 12
_diffrn_reflns_limit_h_min -12
_diffrn_reflns_limit_k_max 20
_diffrn_reflns_limit_k_min -20
_diffrn_reflns_limit_l_max 14
_diffrn_reflns_limit_l_min -14
_diffrn_reflns_number 14394
_diffrn_reflns_point_group_measured_fraction_full 0.996
_diffrn_reflns_point_group_measured_fraction_max 0.997
_diffrn_reflns_theta_full 25.242
_diffrn_reflns_theta_max 27.482
_diffrn_reflns_theta_min 3.582
_exptl_absorpt_coefficient_mu 0.956
_exptl_absorpt_correction_T_max 0.953
_exptl_absorpt_correction_T_min 0.892
_exptl_absorpt_correction_type multi-scan
_exptl_absorpt_process_details 'REQAB (Rigaku, 1998)'
_exptl_crystal_colour violet
_exptl_crystal_density_diffrn 1.427
_exptl_crystal_density_method 'not measured'
_exptl_crystal_description platelet
_exptl_crystal_F_000 806
_exptl_crystal_size_max 0.250
_exptl_crystal_size_mid 0.100
_exptl_crystal_size_min 0.05
_refine_diff_density_max 0.400
_refine_diff_density_min -0.968
_refine_diff_density_rms 0.073
_refine_ls_extinction_method none
_refine_ls_goodness_of_fit_ref 1.076
_refine_ls_hydrogen_treatment constr
_refine_ls_matrix_type full
_refine_ls_number_parameters 153
_refine_ls_number_reflns 2137
_refine_ls_number_restraints 12
_refine_ls_restrained_S_all 1.095
_refine_ls_R_factor_all 0.1271
_refine_ls_R_factor_gt 0.0750
_refine_ls_shift/su_max 0.000
_refine_ls_shift/su_mean 0.000
_refine_ls_structure_factor_coef Fsqd
_refine_ls_weighting_details 'w=1/[\s^2^(Fo^2^)+(0.1214P)^2^+1.7609P] where P=(Fo^2^+2Fc^2^)/3'
_refine_ls_weighting_scheme calc
_refine_ls_wR_factor_gt 0.2032
_refine_ls_wR_factor_ref 0.2428
_reflns_Friedel_coverage 0.000
_reflns_number_gt 1200
_reflns_number_total 2137
_reflns_threshold_expression 'I > 2\s(I)'
_cod_data_source_file c6dt04867f2.cif
_cod_data_source_block ydkr
_cod_depositor_comments 'Adding full bibliography for 7041940--7041946.cif.'
_cod_original_cell_volume 1801.3(6)
_cod_database_code 7041941
_shelx_shelxl_version_number 2016/6
_shelx_space_group_comment
;
The symmetry employed for this shelxl refinement is uniquely defined
by the following loop, which should always be used as a source of
symmetry information in preference to the above space-group names.
They are only intended as comments.
;
_shelx_estimated_absorpt_t_min 0.832
_shelx_estimated_absorpt_t_max 0.832

loop_
_space_group_symop_operation_xyz
'x, y, z'
'-x, y, -z'
'x+1/2, y+1/2, z'
'-x+1/2, y+1/2, -z'
'-x, -y, -z'
'x, -y, z'
'-x+1/2, -y+1/2, -z'
'x+1/2, -y+1/2, z'

loop_
_atom_site_label
_atom_site_type_symbol
_atom_site_fract_x
_atom_site_fract_y
_atom_site_fract_z
_atom_site_U_iso_or_equiv
_atom_site_adp_type
_atom_site_occupancy
_atom_site_site_symmetry_order
_atom_site_calc_flag
_atom_site_refinement_flags_posn
_atom_site_refinement_flags_adp
_atom_site_refinement_flags_occupancy
_atom_site_disorder_assembly
_atom_site_disorder_group
Cu1 Cu 1.000000 0.500000 0.500000 0.0871(6) Uani 1 4 d S T P . .
Cl1 Cl 0.76223(12) 0.73692(11) 0.30773(11) 0.0935(6) Uani 1 1 d . . . . .
O1 O 0.8984(3) 0.5901(3) 0.4241(3) 0.0888(12) Uani 1 1 d . . . . .
O2 O 0.9014(4) 0.8831(3) 0.4194(3) 0.1001(13) Uani 1 1 d . . . . .
O3 O 0.8420(7) 0.4734(6) 0.6539(6) 0.100(4) Uani 0.5 1 d D . P A -1
H19 H 0.769268 0.457861 0.625286 0.150 Uiso 0.5 1 calc R U P A -1
N1 N 0.6320(6) 0.5184(3) 0.3761(5) 0.049(2) Uani 0.5 1 d . . P B -1
H1A H 0.702151 0.553218 0.381451 0.074 Uiso 0.5 1 calc R U P B -1
H1B H 0.636043 0.482467 0.435577 0.074 Uiso 0.5 1 calc R U P B -1
H1C H 0.555095 0.547284 0.378944 0.074 Uiso 0.5 1 calc R U P B -1
C1 C 0.9417(4) 0.6630(5) 0.4544(4) 0.0802(16) Uani 1 1 d . . . . .
C2 C 0.8921(4) 0.7366(4) 0.4117(4) 0.0822(17) Uani 1 1 d . . . . .
C3 C 0.9426(4) 0.8138(5) 0.4527(4) 0.0842(17) Uani 1 1 d . . . . .
C4 C 0.8346(19) 0.4747(10) 0.7691(11) 0.132(8) Uani 0.5 1 d D . P A -1
H1 H 0.859505 0.419680 0.797465 0.159 Uiso 0.5 1 calc R U P A -1
H2 H 0.740106 0.483082 0.787903 0.159 Uiso 0.5 1 calc R U P A -1
C5 C 0.914(3) 0.5351(17) 0.8374(17) 0.22(2) Uani 0.5 1 d D . P A -1
H3 H 0.981165 0.559719 0.788355 0.332 Uiso 0.5 1 calc R U P A -1
H4 H 0.958190 0.507450 0.902568 0.332 Uiso 0.5 1 calc R U P A -1
H5 H 0.855290 0.577770 0.866103 0.332 Uiso 0.5 1 calc R U P A -1
C6 C 0.6368(12) 0.4701(7) 0.2577(9) 0.092(4) Uani 0.5 1 d D . P B -1
H6 H 0.707698 0.428258 0.261860 0.111 Uiso 0.5 1 calc R U P B -1
H7 H 0.550989 0.442088 0.242832 0.111 Uiso 0.5 1 calc R U P B -1
C7 C 0.6640(10) 0.5297(7) 0.1602(10) 0.093(5) Uani 0.5 1 d D . P B -1
H8 H 0.743132 0.562532 0.182237 0.111 Uiso 0.5 1 calc R U P B -1
H9 H 0.686662 0.497744 0.090985 0.111 Uiso 0.5 1 calc R U P B -1
C8 C 0.5514(12) 0.5879(9) 0.1278(10) 0.110(5) Uani 0.5 1 d D . P B -1
H10 H 0.528314 0.619414 0.197224 0.132 Uiso 0.5 1 calc R U P B -1
H11 H 0.472600 0.554972 0.105199 0.132 Uiso 0.5 1 calc R U P B -1
C9 C 0.5784(16) 0.6483(12) 0.0307(13) 0.138(7) Uani 0.5 1 d D . P B -1
H12 H 0.590520 0.618161 -0.042198 0.166 Uiso 0.5 1 calc R U P B -1
H13 H 0.661289 0.678754 0.048501 0.166 Uiso 0.5 1 calc R U P B -1
C10 C 0.462(3) 0.7089(14) 0.0159(19) 0.156(9) Uani 0.5 1 d D . P B -1
H14 H 0.382506 0.678660 -0.012209 0.187 Uiso 0.5 1 calc R U P B -1
H15 H 0.441265 0.731988 0.092269 0.187 Uiso 0.5 1 calc R U P B -1
C11 C 0.488(2) 0.7769(11) -0.0643(15) 0.156(7) Uani 0.5 1 d D . P B -1
H16 H 0.579245 0.795912 -0.053007 0.234 Uiso 0.5 1 calc R U P B -1
H17 H 0.426152 0.821782 -0.049297 0.234 Uiso 0.5 1 calc R U P B -1
H18 H 0.474539 0.757890 -0.143745 0.234 Uiso 0.5 1 calc R U P B -1

loop_
_atom_site_aniso_label
_atom_site_aniso_U_11
_atom_site_aniso_U_22
_atom_site_aniso_U_33
_atom_site_aniso_U_23
_atom_site_aniso_U_13
_atom_site_aniso_U_12
Cu1 0.0459(6) 0.1362(13) 0.0781(8) 0.000 -0.0233(5) 0.000
Cl1 0.0541(7) 0.1584(15) 0.0670(8) 0.0102(8) -0.0250(5) -0.0060(7)
O1 0.0447(15) 0.147(3) 0.074(2) 0.001(2) -0.0235(14) -0.008(2)
O2 0.0617(19) 0.146(4) 0.091(3) 0.026(3) -0.0308(18) -0.013(2)
O3 0.063(3) 0.149(14) 0.087(4) -0.019(5) -0.006(3) -0.009(4)
N1 0.052(3) 0.025(6) 0.069(3) 0.006(3) -0.018(2) -0.004(2)
C1 0.0342(18) 0.153(5) 0.053(2) 0.001(3) -0.0081(17) 0.001(3)
C2 0.0351(19) 0.155(5) 0.056(2) 0.002(3) -0.0107(18) 0.005(3)
C3 0.036(2) 0.158(6) 0.058(3) 0.011(3) -0.0106(18) -0.008(3)
C4 0.155(13) 0.13(2) 0.107(10) -0.006(9) 0.006(9) -0.032(11)
C5 0.21(2) 0.32(6) 0.129(13) -0.07(2) -0.065(14) -0.01(2)
C6 0.088(6) 0.121(13) 0.067(6) -0.005(5) -0.023(5) 0.012(6)
C7 0.073(6) 0.123(14) 0.082(7) -0.010(6) -0.011(5) 0.008(5)
C8 0.075(7) 0.165(13) 0.089(8) -0.027(9) -0.021(6) 0.020(8)
C9 0.098(10) 0.22(2) 0.092(10) 0.046(13) -0.015(8) -0.023(12)
C10 0.20(3) 0.177(18) 0.098(15) 0.002(15) 0.054(15) 0.023(19)
C11 0.157(17) 0.156(15) 0.154(16) 0.010(13) -0.032(15) 0.023(14)

loop_
_atom_type_symbol
_atom_type_description
_atom_type_scat_dispersion_real
_atom_type_scat_dispersion_imag
_atom_type_scat_source
C C 0.0033 0.0016 'International Tables Vol C Tables 4.2.6.8 and 6.1.1.4'
H H 0.0000 0.0000 'International Tables Vol C Tables 4.2.6.8 and 6.1.1.4'
Cl Cl 0.1484 0.1585 'International Tables Vol C Tables 4.2.6.8 and 6.1.1.4'
Cu Cu 0.3201 1.2651 'International Tables Vol C Tables 4.2.6.8 and 6.1.1.4'
N N 0.0061 0.0033 'International Tables Vol C Tables 4.2.6.8 and 6.1.1.4'
O O 0.0106 0.0060 'International Tables Vol C Tables 4.2.6.8 and 6.1.1.4'

loop_
_geom_angle_atom_site_label_1
_geom_angle_atom_site_label_2
_geom_angle_atom_site_label_3
_geom_angle
_geom_angle_site_symmetry_1
_geom_angle_site_symmetry_3
O1 Cu1 O1 95.7(2) 2_756 5_766
O1 Cu1 O1 180.00(15) 2_756 6_565
O1 Cu1 O1 84.3(2) 5_766 6_565
O1 Cu1 O1 84.3(2) 2_756 .
O1 Cu1 O1 180.0 5_766 .
O1 Cu1 O1 95.7(2) 6_565 .
C1 O1 Cu1 113.0(3) . .
C4 O3 H19 109.5 . .
C6 N1 H1A 109.5 . .
C6 N1 H1B 109.5 . .
H1A N1 H1B 109.5 . .
C6 N1 H1C 109.5 . .
H1A N1 H1C 109.5 . .
H1B N1 H1C 109.5 . .
O1 C1 C2 125.2(4) . .
O1 C1 C1 114.8(2) . 2_756
C2 C1 C1 120.0(3) . 2_756
C1 C2 C3 121.4(5) . .
C1 C2 Cl1 120.2(5) . .
C3 C2 Cl1 118.4(4) . .
O2 C3 C2 125.1(4) . .
O2 C3 C3 116.3(3) . 2_756
C2 C3 C3 118.6(3) . 2_756
O3 C4 C5 120.0(14) . .
O3 C4 H1 107.3 . .
C5 C4 H1 107.3 . .
O3 C4 H2 107.3 . .
C5 C4 H2 107.3 . .
H1 C4 H2 106.9 . .
C4 C5 H3 109.5 . .
C4 C5 H4 109.5 . .
H3 C5 H4 109.5 . .
C4 C5 H5 109.5 . .
H3 C5 H5 109.5 . .
H4 C5 H5 109.5 . .
C7 C6 N1 109.5(8) . .
C7 C6 H6 109.8 . .
N1 C6 H6 109.8 . .
C7 C6 H7 109.8 . .
N1 C6 H7 109.8 . .
H6 C6 H7 108.2 . .
C8 C7 C6 116.1(9) . .
C8 C7 H8 108.3 . .
C6 C7 H8 108.3 . .
C8 C7 H9 108.3 . .
C6 C7 H9 108.3 . .
H8 C7 H9 107.4 . .
C7 C8 C9 116.4(11) . .
C7 C8 H10 108.2 . .
C9 C8 H10 108.2 . .
C7 C8 H11 108.2 . .
C9 C8 H11 108.2 . .
H10 C8 H11 107.3 . .
C8 C9 C10 110.6(12) . .
C8 C9 H12 109.5 . .
C10 C9 H12 109.5 . .
C8 C9 H13 109.5 . .
C10 C9 H13 109.5 . .
H12 C9 H13 108.1 . .
C11 C10 C9 114.3(14) . .
C11 C10 H14 108.7 . .
C9 C10 H14 108.7 . .
C11 C10 H15 108.7 . .
C9 C10 H15 108.7 . .
H14 C10 H15 107.6 . .
C10 C11 H16 109.5 . .
C10 C11 H17 109.5 . .
H16 C11 H17 109.5 . .
C10 C11 H18 109.5 . .
H16 C11 H18 109.5 . .
H17 C11 H18 109.5 . .

loop_
_geom_bond_atom_site_label_1
_geom_bond_atom_site_label_2
_geom_bond_distance
_geom_bond_site_symmetry_2
Cu1 O1 1.950(4) 2_756
Cu1 O1 1.950(4) 5_766
Cu1 O1 1.950(4) 6_565
Cu1 O1 1.950(4) .
Cl1 C2 1.724(4) .
O1 C1 1.290(7) .
O2 C3 1.240(7) .
O3 C4 1.314(12) .
O3 H19 0.8200 .
N1 C6 1.557(12) .
N1 H1A 0.8900 .
N1 H1B 0.8900 .
N1 H1C 0.8900 .
C1 C2 1.363(8) .
C1 C1 1.532(7) 2_756
C2 C3 1.411(9) .
C3 C3 1.545(8) 2_756
C4 C5 1.460(16) .
C4 H1 0.9700 .
C4 H2 0.9700 .
C5 H3 0.9600 .
C5 H4 0.9600 .
C5 H5 0.9600 .
C6 C7 1.493(12) .
C6 H6 0.9700 .
C6 H7 0.9700 .
C7 C8 1.492(12) .
C7 H8 0.9700 .
C7 H9 0.9700 .
C8 C9 1.498(14) .
C8 H10 0.9700 .
C8 H11 0.9700 .
C9 C10 1.512(16) .
C9 H12 0.9700 .
C9 H13 0.9700 .
C10 C11 1.448(15) .
C10 H14 0.9700 .
C10 H15 0.9700 .
C11 H16 0.9600 .
C11 H17 0.9600 .
C11 H18 0.9600 .

loop_
_geom_hbond_atom_site_label_D
_geom_hbond_atom_site_label_H
_geom_hbond_atom_site_label_A
_geom_hbond_distance_DH
_geom_hbond_distance_HA
_geom_hbond_distance_DA
_geom_hbond_angle_DHA
_geom_hbond_site_symmetry_A
N1 H1A O1 0.89 2.07 2.909(7) 156.4 .
N1 H1B O2 0.89 2.33 3.206(8) 167.8 4_646
N1 H1C O2 0.89 1.95 2.822(7) 167.5 8_465
C6 H6 Cl1 0.97 2.75 3.587(11) 144.5 6_565
C6 H6 O1 0.97 2.62 3.311(11) 128.1 6_565

loop_
_geom_torsion_atom_site_label_1
_geom_torsion_atom_site_label_2
_geom_torsion_atom_site_label_3
_geom_torsion_atom_site_label_4
_geom_torsion
_geom_torsion_site_symmetry_1
_geom_torsion_site_symmetry_4
Cu1 O1 C1 C2 177.7(4) . .
Cu1 O1 C1 C1 -2.2(6) . 2_756
O1 C1 C2 C3 177.9(4) . .
C1 C1 C2 C3 -2.2(8) 2_756 .
O1 C1 C2 Cl1 -0.7(7) . .
C1 C1 C2 Cl1 179.2(4) 2_756 .
C1 C2 C3 O2 -178.9(5) . .
Cl1 C2 C3 O2 -0.3(7) . .
C1 C2 C3 C3 0.4(8) . 2_756
Cl1 C2 C3 C3 179.0(4) . 2_756
N1 C6 C7 C8 -70.6(12) . .
C6 C7 C8 C9 179.5(12) . .
C7 C8 C9 C10 -174.1(16) . .
C8 C9 C10 C11 171.6(19) . .
